data_4311560
loop_
_publ_author_name
'Steve Laborda'
'Rodolphe Cl\'erac'
'Christopher E. Anson'
'Annie K. Powell'

_publ_section_title
;
 Intra and Intermolecular Magnetic Interactions in a Series of Dinuclear
 Cu(II)/hxta Complexes {H5hxta
 =N,N'-(2-hydroxy-1,3-xylylene)-bis-(N-carboxymethylglycine)}: Correlation
 of Magnetic Properties with Geometry
;
_journal_name_full 'Inorganic Chemistry'
_journal_page_first 5931
_journal_page_last 5943
_journal_paper_doi 10.1021/ic035333m
_journal_volume 43
_journal_year 2004
_chemical_formula_sum 'C22 H39 Cl Cu2 N2 O15'
_chemical_formula_weight 734.08
_chemical_name_systematic
; 
 [2,6-bis{(carboxymethyl)(hydroxycarbonylmethyl)aminomethyl}
-4-methoxyphenoxy](\m-chloro)(methanol)dicopper(II) 
tetramethanol solvate
 
;
_space_group_IT_number 14
_symmetry_cell_setting monoclinic
_symmetry_space_group_name_Hall '-P 2yn'
_symmetry_space_group_name_H-M 'P 1 21/n 1'
_atom_sites_solution_hydrogens geom
_atom_sites_solution_primary direct
_atom_sites_solution_secondary difmap
_audit_creation_method SHELXL-97
_cell_angle_alpha 90.00
_cell_angle_beta 94.118(8)
_cell_angle_gamma 90.00
_cell_formula_units_Z 4
_cell_length_a 10.8585(7)
_cell_length_b 12.0613(6)
_cell_length_c 23.2112(15)
_cell_measurement_reflns_used 8000
_cell_measurement_temperature 200(2)
_cell_measurement_theta_max 23.06
_cell_measurement_theta_min 2.27
_cell_volume 3032.1(3)
_computing_cell_refinement 'IPDS 2.92 (Stoe & Cie GmbH, 1999)'
_computing_data_collection 'IPDS 2.92 (Stoe & Cie GmbH, 1999)'
_computing_data_reduction 'IPDS 2.92 (Stoe & Cie GmbH, 1999)'
_computing_molecular_graphics 'SHELXTL 5.1 (Bruker AXS Inc., 1997)'
_computing_publication_material 'SHELXTL 5.1 (Bruker AXS Inc., 1997)'
_computing_structure_refinement 'SHELXTL 5.1 (Bruker AXS Inc., 1997)'
_computing_structure_solution 'SHELXTL 5.1 (Bruker AXS Inc., 1997)'
_diffrn_ambient_temperature 200(2)
_diffrn_detector_area_resol_mean 6.667
_diffrn_measured_fraction_theta_full 0.998
_diffrn_measured_fraction_theta_max 0.992
_diffrn_measurement_device_type 'Stoe IPDS'
_diffrn_measurement_method 'area detector'
_diffrn_radiation_monochromator graphite
_diffrn_radiation_source 'fine-focus sealed tube'
_diffrn_radiation_type MoK\a
_diffrn_radiation_wavelength 0.71073
_diffrn_reflns_av_R_equivalents 0.0838
_diffrn_reflns_av_sigmaI/netI 0.0853
_diffrn_reflns_limit_h_max 11
_diffrn_reflns_limit_h_min -13
_diffrn_reflns_limit_k_max 14
_diffrn_reflns_limit_k_min -14
_diffrn_reflns_limit_l_max 28
_diffrn_reflns_limit_l_min -28
_diffrn_reflns_number 18308
_diffrn_reflns_theta_full 25.00
_diffrn_reflns_theta_max 26.05
_diffrn_reflns_theta_min 2.13
_exptl_absorpt_coefficient_mu 1.562
_exptl_crystal_colour block
_exptl_crystal_density_diffrn 1.608
_exptl_crystal_density_method 'not measured'
_exptl_crystal_description brown
_exptl_crystal_F_000 1520
_exptl_crystal_size_max 0.40
_exptl_crystal_size_mid 0.25
_exptl_crystal_size_min 0.16
_refine_diff_density_max 0.767
_refine_diff_density_min -0.365
_refine_diff_density_rms 0.085
_refine_ls_extinction_method none
_refine_ls_goodness_of_fit_ref 0.832
_refine_ls_hydrogen_treatment mixed
_refine_ls_matrix_type full
_refine_ls_number_parameters 442
_refine_ls_number_reflns 5940
_refine_ls_number_restraints 5
_refine_ls_restrained_S_all 0.832
_refine_ls_R_factor_all 0.0787
_refine_ls_R_factor_gt 0.0438
_refine_ls_shift/su_max 0.001
_refine_ls_shift/su_mean 0.000
_refine_ls_structure_factor_coef Fsqd
_refine_ls_weighting_details 'calc w=1/[\s^2^(Fo^2^)+(0.0547P)^2^+0.0000P] where P=(Fo^2^+2Fc^2^)/3'
_refine_ls_weighting_scheme calc
_refine_ls_wR_factor_gt 0.0985
_refine_ls_wR_factor_ref 0.1083
_reflns_number_gt 3548
_reflns_number_total 5940
_reflns_threshold_expression >2sigma(I)
_cod_data_source_file ic035333msi20031118_073501_07.cif
_cod_data_source_block laborda7
_cod_database_code 4311560

loop_
_symmetry_equiv_pos_as_xyz
'x, y, z'
'-x+1/2, y+1/2, -z+1/2'
'-x, -y, -z'
'x-1/2, -y-1/2, z-1/2'

loop_
_atom_site_label
_atom_site_type_symbol
_atom_site_fract_x
_atom_site_fract_y
_atom_site_fract_z
_atom_site_U_iso_or_equiv
_atom_site_adp_type
_atom_site_occupancy
_atom_site_symmetry_multiplicity
_atom_site_calc_flag
_atom_site_refinement_flags
_atom_site_disorder_assembly
_atom_site_disorder_group
Cu1 Cu 0.34221(5) 0.42719(4) 0.39531(2) 0.03769(14) Uani 1 1 d . . .
Cu2 Cu 0.47171(5) 0.22107(5) 0.32771(2) 0.04154(15) Uani 1 1 d . . .
Cl1 Cl 0.43694(11) 0.46117(10) 0.31410(5) 0.0498(3) Uani 1 1 d . . .
O1 O 0.3499(3) 0.2702(3) 0.37926(11) 0.0410(7) Uani 1 1 d . . .
C1 C 0.2466(4) 0.2110(4) 0.38663(17) 0.0392(9) Uani 1 1 d . . .
C2 C 0.2011(4) 0.2070(3) 0.44178(16) 0.0365(9) Uani 1 1 d . . .
C3 C 0.0981(4) 0.1428(4) 0.44931(18) 0.0426(10) Uani 1 1 d . . .
H3 H 0.064(4) 0.137(4) 0.485(2) 0.051 Uiso 1 1 d . . .
C4 C 0.0394(4) 0.0847(4) 0.40389(19) 0.0454(10) Uani 1 1 d . . .
C5 C 0.0793(4) 0.0952(4) 0.34899(19) 0.0443(10) Uani 1 1 d . . .
H5A H 0.041(5) 0.061(4) 0.323(2) 0.053 Uiso 1 1 d . . .
C6 C 0.1822(4) 0.1598(4) 0.33971(18) 0.0400(9) Uani 1 1 d . . .
C7 C 0.2617(4) 0.2773(4) 0.48791(17) 0.0398(9) Uani 1 1 d . . .
H7A H 0.344(5) 0.264(4) 0.4934(19) 0.048 Uiso 1 1 d . . .
H7B H 0.220(4) 0.269(4) 0.526(2) 0.048 Uiso 1 1 d . . .
N1 N 0.2548(3) 0.3977(3) 0.47090(14) 0.0379(8) Uani 1 1 d . . .
C8 C 0.3196(5) 0.4690(4) 0.51458(18) 0.0432(10) Uani 1 1 d . . .
H8A H 0.384(5) 0.427(5) 0.529(2) 0.052 Uiso 1 1 d . . .
H8B H 0.270(4) 0.493(4) 0.542(2) 0.052 Uiso 1 1 d . . .
C9 C 0.3700(4) 0.5714(4) 0.48645(18) 0.0448(10) Uani 1 1 d . . .
O2 O 0.3755(3) 0.5696(3) 0.43208(12) 0.0470(7) Uani 1 1 d . . .
O3 O 0.4087(3) 0.6502(3) 0.51709(14) 0.0573(9) Uani 1 1 d . . .
C10 C 0.1234(4) 0.4335(4) 0.46072(18) 0.0408(9) Uani 1 1 d . . .
H10A H 0.074(5) 0.398(4) 0.481(2) 0.049 Uiso 1 1 d . . .
H10B H 0.121(4) 0.509(5) 0.470(2) 0.049 Uiso 1 1 d . . .
C11 C 0.0753(4) 0.4262(4) 0.39896(18) 0.0415(9) Uani 1 1 d . . .
O4 O 0.1431(3) 0.4380(3) 0.35946(12) 0.0454(7) Uani 1 1 d . . .
O5 O -0.0429(3) 0.4137(3) 0.39187(14) 0.0577(9) Uani 1 1 d D . .
H5 H -0.088(5) 0.412(6) 0.3520(19) 0.087 Uiso 1 1 d D . .
C12 C 0.2183(4) 0.1852(4) 0.28012(18) 0.0413(10) Uani 1 1 d . . .
H12A H 0.158(5) 0.153(4) 0.250(2) 0.050 Uiso 1 1 d . . .
H12B H 0.217(4) 0.264(5) 0.272(2) 0.050 Uiso 1 1 d . . .
N2 N 0.3457(3) 0.1486(3) 0.27056(14) 0.0401(8) Uani 1 1 d . . .
C13 C 0.3564(5) 0.0269(4) 0.27458(19) 0.0447(10) Uani 1 1 d . . .
H13A H 0.424(5) 0.002(4) 0.252(2) 0.054 Uiso 1 1 d . . .
H13B H 0.295(5) -0.005(5) 0.267(2) 0.054 Uiso 1 1 d . . .
C14 C 0.3951(4) -0.0110(4) 0.33473(19) 0.0459(10) Uani 1 1 d . . .
O6 O 0.4630(3) 0.0442(3) 0.36744(13) 0.0513(8) Uani 1 1 d . . .
O7 O 0.3528(4) -0.1083(3) 0.34719(16) 0.0632(9) Uani 1 1 d D . .
H7 H 0.389(6) -0.141(6) 0.385(2) 0.095 Uiso 1 1 d D . .
C15 C 0.3848(5) 0.1864(4) 0.21398(19) 0.0464(11) Uani 1 1 d . . .
H15A H 0.356(5) 0.252(5) 0.211(2) 0.056 Uiso 1 1 d . . .
H15B H 0.358(5) 0.139(5) 0.180(2) 0.056 Uiso 1 1 d . . .
C16 C 0.5248(4) 0.1940(4) 0.21647(19) 0.0466(10) Uani 1 1 d . . .
O9 O 0.5802(3) 0.2014(3) 0.26594(13) 0.0512(8) Uani 1 1 d . . .
O10 O 0.5784(3) 0.1941(3) 0.17111(13) 0.0562(9) Uani 1 1 d . . .
O11 O -0.0601(3) 0.0217(3) 0.41786(14) 0.0551(8) Uani 1 1 d . . .
C17 C -0.1204(5) -0.0417(5) 0.3734(3) 0.0697(16) Uani 1 1 d . . .
H17A H -0.1548 0.0067 0.3436 0.105 Uiso 1 1 calc R . .
H17B H -0.1853 -0.0842 0.3888 0.105 Uiso 1 1 calc R . .
H17C H -0.0622 -0.0910 0.3576 0.105 Uiso 1 1 calc R . .
O21 O 0.6138(3) 0.2680(3) 0.37977(14) 0.0556(9) Uani 1 1 d D . .
H21 H 0.594(6) 0.296(5) 0.411(2) 0.083 Uiso 1 1 d D . .
C21 C 0.7280(5) 0.2160(7) 0.3820(3) 0.0781(18) Uani 1 1 d . . .
H21A H 0.7226 0.1456 0.4009 0.117 Uiso 1 1 calc R . .
H21B H 0.7881 0.2615 0.4032 0.117 Uiso 1 1 calc R . .
H21C H 0.7524 0.2050 0.3435 0.117 Uiso 1 1 calc R . .
O41 O 0.4787(4) 0.1887(4) 0.06179(15) 0.0691(11) Uani 1 1 d D . .
H41 H 0.508(6) 0.195(6) 0.0988(18) 0.104 Uiso 1 1 d D . .
C41 C 0.3789(6) 0.2613(6) 0.0571(2) 0.0733(17) Uani 1 1 d . . .
H41A H 0.3138 0.2329 0.0788 0.110 Uiso 1 1 calc R . .
H41B H 0.3497 0.2684 0.0173 0.110 Uiso 1 1 calc R . .
H41C H 0.4043 0.3326 0.0720 0.110 Uiso 1 1 calc R . .
O42 O 0.4202(5) -0.1509(5) 0.4549(2) 0.0983(16) Uani 1 1 d . . .
C42 C 0.3667(9) -0.0671(7) 0.4943(3) 0.113(3) Uani 1 1 d . . .
H42A H 0.4080 -0.0727 0.5321 0.169 Uiso 1 1 calc R . .
H42B H 0.2802 -0.0813 0.4964 0.169 Uiso 1 1 calc R . .
H42C H 0.3779 0.0062 0.4793 0.169 Uiso 1 1 calc R . .
O43 O 0.8296(5) 0.2496(5) 0.2132(3) 0.125(2) Uani 1 1 d . . .
C43 C 0.8847(8) 0.2303(8) 0.1636(4) 0.111(3) Uani 1 1 d . . .
H43A H 0.8920 0.2987 0.1429 0.166 Uiso 1 1 calc R . .
H43B H 0.8358 0.1789 0.1401 0.166 Uiso 1 1 calc R . .
H43C H 0.9654 0.1996 0.1726 0.166 Uiso 1 1 calc R . .
O44 O -0.1252(3) 0.4170(4) 0.28645(16) 0.0684(10) Uani 1 1 d D . .
H44 H -0.135(7) 0.355(4) 0.263(3) 0.103 Uiso 1 1 d D . .
C44 C -0.2434(6) 0.4677(6) 0.2848(3) 0.0793(17) Uani 1 1 d . . .
H44A H -0.2524 0.5061 0.3205 0.119 Uiso 1 1 calc R . .
H44B H -0.3062 0.4119 0.2795 0.119 Uiso 1 1 calc R . .
H44C H -0.2514 0.5194 0.2534 0.119 Uiso 1 1 calc R . .

loop_
_atom_site_aniso_label
_atom_site_aniso_U_11
_atom_site_aniso_U_22
_atom_site_aniso_U_33
_atom_site_aniso_U_23
_atom_site_aniso_U_13
_atom_site_aniso_U_12
Cu1 0.0419(3) 0.0363(3) 0.0347(2) -0.0032(2) 0.00255(19) -0.0013(2)
Cu2 0.0440(3) 0.0446(3) 0.0359(2) -0.0077(2) 0.00223(19) -0.0001(3)
Cl1 0.0522(6) 0.0532(7) 0.0451(5) 0.0063(5) 0.0112(5) 0.0007(5)
O1 0.0453(16) 0.0382(17) 0.0393(14) -0.0041(12) 0.0022(12) -0.0077(13)
C1 0.043(2) 0.036(2) 0.038(2) -0.0019(18) 0.0038(16) 0.0011(19)
C2 0.043(2) 0.031(2) 0.0350(18) 0.0025(17) 0.0015(16) 0.0046(18)
C3 0.048(3) 0.042(3) 0.038(2) -0.0005(19) 0.0037(18) 0.004(2)
C4 0.047(2) 0.037(3) 0.052(2) -0.002(2) 0.0031(19) -0.003(2)
C5 0.049(3) 0.038(3) 0.045(2) -0.0047(19) -0.0023(19) 0.001(2)
C6 0.045(2) 0.035(2) 0.040(2) -0.0042(18) 0.0015(17) 0.0003(19)
C7 0.047(2) 0.039(2) 0.0333(19) 0.0006(17) -0.0017(17) 0.003(2)
N1 0.0421(19) 0.035(2) 0.0356(16) -0.0039(14) -0.0019(14) 0.0019(15)
C8 0.049(3) 0.044(3) 0.036(2) -0.0090(19) -0.0042(18) 0.000(2)
C9 0.044(2) 0.042(2) 0.048(2) -0.006(2) -0.0031(18) 0.004(2)
O2 0.0569(18) 0.0421(17) 0.0422(15) -0.0016(14) 0.0054(13) -0.0042(15)
O3 0.073(2) 0.047(2) 0.0515(18) -0.0177(16) 0.0052(16) -0.0140(17)
C10 0.039(2) 0.044(3) 0.039(2) -0.004(2) 0.0019(17) -0.001(2)
C11 0.038(2) 0.040(2) 0.046(2) 0.0043(19) 0.0000(18) 0.003(2)
O4 0.0427(16) 0.053(2) 0.0401(15) 0.0030(14) -0.0016(12) 0.0032(14)
O5 0.0421(17) 0.078(3) 0.0519(18) 0.0043(18) -0.0039(14) -0.0071(17)
C12 0.046(2) 0.041(3) 0.037(2) -0.0025(18) -0.0013(17) -0.002(2)
N2 0.051(2) 0.038(2) 0.0322(16) -0.0035(15) 0.0056(14) -0.0010(16)
C13 0.056(3) 0.037(2) 0.041(2) -0.0059(19) 0.001(2) -0.001(2)
C14 0.052(3) 0.039(3) 0.047(2) 0.001(2) 0.002(2) 0.001(2)
O6 0.064(2) 0.044(2) 0.0444(16) 0.0004(14) -0.0054(14) 0.0013(16)
O7 0.077(2) 0.044(2) 0.067(2) 0.0129(17) -0.0112(18) -0.0059(18)
C15 0.059(3) 0.043(3) 0.037(2) 0.001(2) 0.0049(19) 0.002(2)
C16 0.058(3) 0.037(3) 0.045(2) -0.0003(19) 0.010(2) 0.000(2)
O9 0.0546(18) 0.055(2) 0.0439(16) -0.0087(15) -0.0005(14) -0.0019(16)
O10 0.062(2) 0.066(2) 0.0425(16) 0.0045(15) 0.0150(15) 0.0048(17)
O11 0.0509(18) 0.054(2) 0.0602(19) -0.0056(17) 0.0044(15) -0.0179(16)
C17 0.064(3) 0.066(4) 0.079(4) -0.010(3) 0.002(3) -0.023(3)
O21 0.0496(18) 0.062(2) 0.0542(18) -0.0174(17) -0.0056(15) 0.0071(17)
C21 0.054(3) 0.113(6) 0.065(3) -0.017(4) -0.007(2) 0.011(3)
O41 0.087(3) 0.073(3) 0.0477(19) -0.0121(18) 0.0088(18) 0.003(2)
C41 0.069(3) 0.092(5) 0.057(3) 0.002(3) -0.005(3) -0.017(3)
O42 0.112(4) 0.090(4) 0.089(3) 0.029(3) -0.018(3) -0.018(3)
C42 0.159(8) 0.101(6) 0.081(5) -0.017(5) 0.021(5) -0.019(6)
O43 0.077(3) 0.124(5) 0.177(6) -0.071(5) 0.027(3) -0.027(3)
C43 0.091(5) 0.095(6) 0.146(8) -0.019(6) -0.001(5) -0.004(5)
O44 0.052(2) 0.087(3) 0.064(2) -0.005(2) -0.0081(16) -0.005(2)
C44 0.068(4) 0.077(4) 0.090(4) -0.003(3) -0.010(3) 0.002(3)

loop_
_atom_type_symbol
_atom_type_description
_atom_type_scat_dispersion_real
_atom_type_scat_dispersion_imag
_atom_type_scat_source
C C 0.0033 0.0016 'International Tables Vol C Tables 4.2.6.8 and 6.1.1.4'
H H 0.0000 0.0000 'International Tables Vol C Tables 4.2.6.8 and 6.1.1.4'
N N 0.0061 0.0033 'International Tables Vol C Tables 4.2.6.8 and 6.1.1.4'
O O 0.0106 0.0060 'International Tables Vol C Tables 4.2.6.8 and 6.1.1.4'
Cl Cl 0.1484 0.1585 'International Tables Vol C Tables 4.2.6.8 and 6.1.1.4'
Cu Cu 0.3201 1.2651 'International Tables Vol C Tables 4.2.6.8 and 6.1.1.4'

loop_
_geom_angle_atom_site_label_1
_geom_angle_atom_site_label_2
_geom_angle_atom_site_label_3
_geom_angle
_geom_angle_site_symmetry_1
_geom_angle_site_symmetry_3
_geom_angle_publ_flag
O1 Cu1 O2 160.52(13) . . ?
O1 Cu1 N1 91.35(13) . . ?
O2 Cu1 N1 82.12(13) . . ?
O1 Cu1 Cl1 89.32(9) . . ?
O2 Cu1 Cl1 97.19(9) . . ?
N1 Cu1 Cl1 179.31(11) . . ?
O1 Cu1 O4 92.25(12) . . ?
O2 Cu1 O4 104.68(13) . . ?
N1 Cu1 O4 80.71(12) . . ?
Cl1 Cu1 O4 99.42(8) . . ?
O1 Cu1 O3 78.62(10) . 3_666 ?
O2 Cu1 O3 82.22(11) . 3_666 ?
N1 Cu1 O3 80.82(11) . 3_666 ?
Cl1 Cu1 O3 99.16(7) . 3_666 ?
O4 Cu1 O3 159.16(10) . 3_666 ?
O9 Cu2 O1 166.78(14) . . ?
O9 Cu2 O21 89.88(14) . . ?
O1 Cu2 O21 94.15(13) . . ?
O9 Cu2 N2 83.17(13) . . ?
O1 Cu2 N2 94.42(13) . . ?
O21 Cu2 N2 169.35(15) . . ?
O9 Cu2 O6 103.03(14) . . ?
O1 Cu2 O6 89.25(12) . . ?
O21 Cu2 O6 94.15(14) . . ?
N2 Cu2 O6 79.65(13) . . ?
O9 Cu2 Cl1 96.98(11) . . ?
O1 Cu2 Cl1 71.13(9) . . ?
O21 Cu2 Cl1 82.62(11) . . ?
N2 Cu2 Cl1 106.17(11) . . ?
O6 Cu2 Cl1 159.74(9) . . ?
Cu1 Cl1 Cu2 78.06(4) . . ?
C1 O1 Cu1 116.4(3) . . ?
C1 O1 Cu2 121.8(3) . . ?
Cu1 O1 Cu2 117.35(14) . . ?
O1 C1 C6 120.6(3) . . ?
O1 C1 C2 118.9(4) . . ?
C6 C1 C2 120.4(4) . . ?
C3 C2 C1 118.4(4) . . ?
C3 C2 C7 123.4(4) . . ?
C1 C2 C7 118.1(4) . . ?
C2 C3 C4 121.4(4) . . ?
C2 C3 H3 122(3) . . ?
C4 C3 H3 116(3) . . ?
O11 C4 C5 124.8(4) . . ?
O11 C4 C3 115.2(4) . . ?
C5 C4 C3 119.9(4) . . ?
C4 C5 C6 120.2(4) . . ?
C4 C5 H5A 117(4) . . ?
C6 C5 H5A 122(4) . . ?
C5 C6 C1 119.3(4) . . ?
C5 C6 C12 121.6(4) . . ?
C1 C6 C12 118.8(4) . . ?
C2 C7 N1 110.6(3) . . ?
C2 C7 H7A 113(3) . . ?
N1 C7 H7A 104(3) . . ?
C2 C7 H7B 111(3) . . ?
N1 C7 H7B 108(3) . . ?
H7A C7 H7B 111(4) . . ?
C8 N1 C10 110.1(3) . . ?
C8 N1 C7 111.8(3) . . ?
C10 N1 C7 110.5(4) . . ?
C8 N1 Cu1 104.8(3) . . ?
C10 N1 Cu1 107.8(2) . . ?
C7 N1 Cu1 111.6(2) . . ?
N1 C8 C9 110.4(3) . . ?
N1 C8 H8A 104(3) . . ?
C9 C8 H8A 109(3) . . ?
N1 C8 H8B 113(3) . . ?
C9 C8 H8B 107(3) . . ?
H8A C8 H8B 113(4) . . ?
O3 C9 O2 123.0(5) . . ?
O3 C9 C8 119.6(4) . . ?
O2 C9 C8 117.3(4) . . ?
C9 O2 Cu1 115.6(3) . . ?
C11 C10 N1 113.5(3) . . ?
C11 C10 H10A 108(3) . . ?
N1 C10 H10A 113(3) . . ?
C11 C10 H10B 105(3) . . ?
N1 C10 H10B 107(3) . . ?
H10A C10 H10B 109(4) . . ?
O4 C11 O5 124.3(4) . . ?
O4 C11 C10 121.7(4) . . ?
O5 C11 C10 113.9(4) . . ?
C11 O4 Cu1 109.1(3) . . ?
C11 O5 H5 122(3) . . ?
N2 C12 C6 112.7(4) . . ?
N2 C12 H12A 110(3) . . ?
C6 C12 H12A 111(3) . . ?
N2 C12 H12B 106(3) . . ?
C6 C12 H12B 112(3) . . ?
H12A C12 H12B 104(4) . . ?
C13 N2 C15 109.6(3) . . ?
C13 N2 C12 110.9(4) . . ?
C15 N2 C12 111.8(4) . . ?
C13 N2 Cu2 109.9(3) . . ?
C15 N2 Cu2 102.9(3) . . ?
C12 N2 Cu2 111.4(3) . . ?
N2 C13 C14 112.2(4) . . ?
N2 C13 H13A 109(3) . . ?
C14 C13 H13A 104(3) . . ?
N2 C13 H13B 114(4) . . ?
C14 C13 H13B 104(4) . . ?
H13A C13 H13B 112(5) . . ?
O6 C14 O7 124.2(4) . . ?
O6 C14 C13 122.0(4) . . ?
O7 C14 C13 113.7(4) . . ?
C14 O6 Cu2 107.1(3) . . ?
C14 O7 H7 115(4) . . ?
N2 C15 C16 109.6(4) . . ?
N2 C15 H15A 104(3) . . ?
C16 C15 H15A 107(4) . . ?
N2 C15 H15B 116(3) . . ?
C16 C15 H15B 107(3) . . ?
H15A C15 H15B 113(5) . . ?
O10 C16 O9 123.4(4) . . ?
O10 C16 C15 119.8(4) . . ?
O9 C16 C15 116.7(4) . . ?
C16 O9 Cu2 114.0(3) . . ?
C4 O11 C17 117.3(4) . . ?
O11 C17 H17A 109.5 . . ?
O11 C17 H17B 109.5 . . ?
H17A C17 H17B 109.5 . . ?
O11 C17 H17C 109.5 . . ?
H17A C17 H17C 109.5 . . ?
H17B C17 H17C 109.5 . . ?
C21 O21 Cu2 123.4(3) . . ?
C21 O21 H21 116(5) . . ?
Cu2 O21 H21 114(5) . . ?
O21 C21 H21A 109.5 . . ?
O21 C21 H21B 109.5 . . ?
H21A C21 H21B 109.5 . . ?
O21 C21 H21C 109.5 . . ?
H21A C21 H21C 109.5 . . ?
H21B C21 H21C 109.5 . . ?
C41 O41 H41 104(5) . . ?
O41 C41 H41A 109.5 . . ?
O41 C41 H41B 109.5 . . ?
H41A C41 H41B 109.5 . . ?
O41 C41 H41C 109.5 . . ?
H41A C41 H41C 109.5 . . ?
H41B C41 H41C 109.5 . . ?
O42 C42 H42A 109.5 . . ?
O42 C42 H42B 109.5 . . ?
H42A C42 H42B 109.5 . . ?
O42 C42 H42C 109.5 . . ?
H42A C42 H42C 109.5 . . ?
H42B C42 H42C 109.5 . . ?
O43 C43 H43A 109.5 . . ?
O43 C43 H43B 109.5 . . ?
H43A C43 H43B 109.5 . . ?
O43 C43 H43C 109.5 . . ?
H43A C43 H43C 109.5 . . ?
H43B C43 H43C 109.5 . . ?
C44 O44 H44 105(5) . . ?
O44 C44 H44A 109.5 . . ?
O44 C44 H44B 109.5 . . ?
H44A C44 H44B 109.5 . . ?
O44 C44 H44C 109.5 . . ?
H44A C44 H44C 109.5 . . ?
H44B C44 H44C 109.5 . . ?

loop_
_geom_bond_atom_site_label_1
_geom_bond_atom_site_label_2
_geom_bond_distance
_geom_bond_site_symmetry_2
_geom_bond_publ_flag
Cu1 O1 1.933(3) . ?
Cu1 O2 1.941(3) . ?
Cu1 N1 2.085(3) . ?
Cu1 Cl1 2.2489(12) . ?
Cu1 O4 2.264(3) . ?
Cu1 O3 3.396(4) 3_666 ?
Cu2 O9 1.935(3) . ?
Cu2 O1 1.939(3) . ?
Cu2 O21 1.973(3) . ?
Cu2 N2 2.034(4) . ?
Cu2 O6 2.329(3) . ?
Cu2 Cl1 2.9345(14) . ?
O1 C1 1.351(5) . ?
C1 C6 1.395(6) . ?
C1 C2 1.406(5) . ?
C2 C3 1.382(6) . ?
C2 C7 1.483(6) . ?
C3 C4 1.383(6) . ?
C3 H3 0.93(5) . ?
C4 O11 1.378(5) . ?
C4 C5 1.381(6) . ?
C5 C6 1.392(6) . ?
C5 H5A 0.82(5) . ?
C6 C12 1.496(6) . ?
C7 N1 1.504(6) . ?
C7 H7A 0.91(5) . ?
C7 H7B 1.03(5) . ?
N1 C8 1.470(5) . ?
N1 C10 1.493(6) . ?
C8 C9 1.517(7) . ?
C8 H8A 0.91(5) . ?
C8 H8B 0.91(5) . ?
C9 O3 1.241(5) . ?
C9 O2 1.268(5) . ?
C10 C11 1.493(6) . ?
C10 H10A 0.85(5) . ?
C10 H10B 0.94(5) . ?
C11 O4 1.224(5) . ?
C11 O5 1.292(5) . ?
O5 H5 1.02(4) . ?
C12 N2 1.483(6) . ?
C12 H12A 1.00(5) . ?
C12 H12B 0.97(5) . ?
N2 C13 1.476(6) . ?
N2 C15 1.481(5) . ?
C13 C14 1.500(6) . ?
C13 H13A 0.99(5) . ?
C13 H13B 0.78(5) . ?
C14 O6 1.218(5) . ?
C14 O7 1.301(6) . ?
O7 H7 1.01(4) . ?
C15 C16 1.520(7) . ?
C15 H15A 0.85(6) . ?
C15 H15B 1.00(5) . ?
C16 O10 1.239(5) . ?
C16 O9 1.261(6) . ?
O11 C17 1.407(6) . ?
C17 H17A 0.9600 . ?
C17 H17B 0.9600 . ?
C17 H17C 0.9600 . ?
O21 C21 1.388(7) . ?
O21 H21 0.84(4) . ?
C21 H21A 0.9600 . ?
C21 H21B 0.9600 . ?
C21 H21C 0.9600 . ?
O41 C41 1.392(8) . ?
O41 H41 0.90(4) . ?
C41 H41A 0.9600 . ?
C41 H41B 0.9600 . ?
C41 H41C 0.9600 . ?
O42 C42 1.507(9) . ?
C42 H42A 0.9600 . ?
C42 H42B 0.9600 . ?
C42 H42C 0.9600 . ?
O43 C43 1.355(9) . ?
C43 H43A 0.9600 . ?
C43 H43B 0.9600 . ?
C43 H43C 0.9600 . ?
O44 C44 1.420(7) . ?
O44 H44 0.93(4) . ?
C44 H44A 0.9600 . ?
C44 H44B 0.9600 . ?
C44 H44C 0.9600 . ?

loop_
_geom_hbond_atom_site_label_D
_geom_hbond_atom_site_label_H
_geom_hbond_atom_site_label_A
_geom_hbond_distance_DH
_geom_hbond_distance_HA
_geom_hbond_distance_DA
_geom_hbond_angle_DHA
_geom_hbond_site_symmetry_A
O5 H5 O44 1.02(4) 1.55(4) 2.544(5) 166(6) .
O7 H7 O42 1.01(4) 1.64(5) 2.604(6) 158(6) .
O21 H21 O3 0.84(4) 1.80(4) 2.617(4) 166(7) 3_666
O41 H41 O10 0.90(4) 1.80(4) 2.687(5) 173(7) .
O44 H44 O43 0.93(4) 1.74(4) 2.662(7) 172(7) 1_455
